data_7010215
loop_
_publ_author_name
'Konietzny, Stefan'
'Fleischer, Holger'
'Parsons, Simon'
'Pulham, Colin R.'

_publ_section_title
;
 Structural characterisation of dimethylgallium tetrahydroborate and
 its adducts with diethyl ether and tetrahydrofuran
;
_journal_issue 3
_journal_name_full 'Journal of the Chemical Society, Dalton Transactions'
_journal_page_first 304
_journal_paper_doi 10.1039/b007026m
_journal_year 2001
_chemical_formula_sum 'C6 H20 B Ga O'
_chemical_formula_weight 188.75
_chemical_name_systematic
; 
 ? 
;
_space_group_IT_number 2
_symmetry_cell_setting triclinic
_symmetry_space_group_name_Hall '-P 1'
_symmetry_space_group_name_H-M 'P -1'
_atom_sites_solution_hydrogens geom
_atom_sites_solution_primary direct
_atom_sites_solution_secondary difmap
_audit_creation_method SHELXL
_cell_angle_alpha 87.926(9)
_cell_angle_beta 77.525(10)
_cell_angle_gamma 64.083(8)
_cell_formula_units_Z 2
_cell_length_a 7.4628(12)
_cell_length_b 7.8998(13)
_cell_length_c 10.539(2)
_cell_measurement_temperature 190(2)
_cell_volume 544.44(17)
_computing_structure_refinement 'SHELXL-93 (Sheldrick, 1993)'
_computing_structure_solution 'SHELXS-86 (Sheldrick, 1990)'
_diffrn_ambient_temperature 190(2)
_diffrn_measurement_method 'omega-theta with profile learning'
_diffrn_radiation_monochromator graphite
_diffrn_radiation_source 'fine-focus sealed tube'
_diffrn_radiation_type MoK\a
_diffrn_radiation_wavelength 0.71073
_diffrn_reflns_av_R_equivalents 0.0344
_diffrn_reflns_av_sigmaI/netI 0.0290
_diffrn_reflns_limit_h_max 8
_diffrn_reflns_limit_h_min -9
_diffrn_reflns_limit_k_max 9
_diffrn_reflns_limit_k_min -10
_diffrn_reflns_limit_l_max 12
_diffrn_reflns_limit_l_min 0
_diffrn_reflns_number 2026
_diffrn_reflns_theta_max 25.00
_diffrn_reflns_theta_min 2.87
_exptl_absorpt_coefficient_mu 2.469
_exptl_absorpt_correction_T_max 0.953
_exptl_absorpt_correction_T_min 0.807
_exptl_absorpt_correction_type psi-scan
_exptl_crystal_colour Colourless
_exptl_crystal_density_diffrn 1.151
_exptl_crystal_description column
_exptl_crystal_F_000 200
_exptl_crystal_size_max 0.80
_exptl_crystal_size_mid 0.27
_exptl_crystal_size_min 0.27
_refine_diff_density_max 0.503
_refine_diff_density_min -0.355
_refine_diff_density_rms 0.063
_refine_ls_extinction_coef 0.0254(25)
_refine_ls_extinction_expression Fc^*^=kFc[1+0.001xFc^2^\l^3^/sin(2\q)]^-1/4^
_refine_ls_extinction_method SHELXL
_refine_ls_goodness_of_fit_all 1.077
_refine_ls_goodness_of_fit_obs 1.064
_refine_ls_matrix_type full
_refine_ls_number_parameters 103
_refine_ls_number_reflns 1908
_refine_ls_number_restraints 2
_refine_ls_restrained_S_all 1.159
_refine_ls_restrained_S_obs 1.064
_refine_ls_R_factor_all 0.0471
_refine_ls_R_factor_obs 0.0365
_refine_ls_shift/esd_max -0.002
_refine_ls_shift/esd_mean 0.000
_refine_ls_structure_factor_coef Fsqd
_refine_ls_weighting_details 'w=1/[\s^2^(Fo^2^)+(0.0231P)^2^+0.6770P] where P=(Fo^2^+2Fc^2^)/3'
_refine_ls_weighting_scheme calc
_refine_ls_wR_factor_all 0.0866
_refine_ls_wR_factor_obs 0.0735
_reflns_number_observed 1659
_reflns_number_total 1924
_reflns_observed_criterion >2sigma(I)
_cod_data_source_file b007026m.txt
_cod_data_source_block me2gab
_cod_depositor_comments
;
The following automatic conversions were performed:
'_symmetry_cell_setting' value 'Triclinic' changed to 'triclinic'
according to '/home/saulius/struct/CIF-dictionaries/cif_core.dic'
dictionary named 'cif_core.dic' version 2.4.1 from 2010-06-29.

Automatic conversion script
Id: cif_fix_enum 1527 2010-12-29 10:47:43Z saulius 

The following automatic conversions were performed:

'_exptl_absorpt_correction_type' tag value 'Psi-scans' was replaced
with 'psi-scan' value.

Automatic conversion script
Id: cif_fix_values 1646 2011-03-28 12:23:43Z adriana 

The following automatic conversions were performed:

'_refine_ls_weighting_scheme' value 'calc
w=1/[\s^2^(Fo^2^)+(0.0231P)^2^+0.6770P] where P=(Fo^2^+2Fc^2^)/3' was
changed to 'calc'. New tag '_refine_ls_weighting_details' was
created. The value of the new tag was set to
'w=1/[\s^2^(Fo^2^)+(0.0231P)^2^+0.6770P] where P=(Fo^2^+2Fc^2^)/3'.

Automatic conversion script
Id: cif_fix_values 3143 2015-03-26 13:38:13Z robertas 
;
_cod_original_cell_volume 544.4(2)
_cod_original_sg_symbol_H-M P-1
_cod_database_code 7010215

loop_
_symmetry_equiv_pos_as_xyz
'x, y, z'
'-x, -y, -z'

loop_
_atom_site_aniso_label
_atom_site_aniso_U_11
_atom_site_aniso_U_22
_atom_site_aniso_U_33
_atom_site_aniso_U_23
_atom_site_aniso_U_13
_atom_site_aniso_U_12
Ga1 0.0518(3) 0.0434(3) 0.0477(3) 0.0036(2) -0.0101(2) -0.0184(2)
C1 0.071(3) 0.057(2) 0.056(2) -0.005(2) 0.000(2) -0.015(2)
C2 0.064(3) 0.062(3) 0.063(3) 0.014(2) -0.020(2) -0.023(2)
B1 0.070(3) 0.066(3) 0.059(3) 0.010(2) -0.019(2) -0.043(3)
C3 0.075(3) 0.083(3) 0.113(4) 0.023(3) -0.044(3) -0.045(3)
C4 0.073(3) 0.060(2) 0.049(2) 0.002(2) -0.015(2) -0.032(2)
O5 0.061(2) 0.0443(13) 0.0470(14) 0.0052(11) -0.0200(12) -0.0238(12)
C6 0.077(3) 0.051(2) 0.065(3) 0.013(2) -0.031(2) -0.026(2)
C7 0.064(3) 0.066(3) 0.153(5) 0.018(3) -0.054(3) -0.023(3)

loop_
_atom_site_label
_atom_site_type_symbol
_atom_site_fract_x
_atom_site_fract_y
_atom_site_fract_z
_atom_site_U_iso_or_equiv
_atom_site_thermal_displace_type
_atom_site_occupancy
_atom_site_calc_flag
_atom_site_refinement_flags
_atom_site_disorder_group
Ga1 Ga 0.72249(6) 0.86096(6) 0.74424(4) 0.0488(2) Uani 1 d . .
C1 C 0.8845(7) 0.8060(6) 0.5658(4) 0.0684(12) Uani 1 d . .
H1A H 0.7978(13) 0.8787(33) 0.5067(5) 0.103 Uiso 1 calc R .
H1B H 0.9402(39) 0.6710(10) 0.5420(11) 0.103 Uiso 1 calc R .
H1C H 0.9971(28) 0.8408(40) 0.5592(8) 0.103 Uiso 1 calc R .
C2 C 0.8061(6) 0.7903(6) 0.9087(4) 0.0638(11) Uani 1 d . .
H2A H 0.6927(16) 0.8646(29) 0.9810(4) 0.096 Uiso 1 calc R .
H2B H 0.9237(28) 0.8149(38) 0.9097(12) 0.096 Uiso 1 calc R .
H2C H 0.8442(42) 0.6558(11) 0.9183(13) 0.096 Uiso 1 calc R .
B1 B 0.4406(8) 0.8023(7) 0.7431(5) 0.0595(12) Uani 1 d D .
H1 H 0.6089(46) 0.6854(49) 0.7256(39) 0.079(13) Uiso 1 d D .
H2 H 0.4742(53) 0.9326(42) 0.7490(33) 0.055(10) Uiso 1 d D .
H3 H 0.3361(55) 0.8009(55) 0.8306(30) 0.071(12) Uiso 1 d D .
H4 H 0.3792(60) 0.8190(57) 0.6580(31) 0.077(13) Uiso 1 d D .
C3 C 0.8738(7) 1.2437(7) 0.8192(5) 0.0830(14) Uani 1 d . .
H3A H 0.8999(22) 1.2989(45) 0.8908(14) 0.125 Uiso 1 calc R .
H3B H 0.8816(18) 1.3151(42) 0.7419(21) 0.125 Uiso 1 calc R .
H3C H 0.9763(8) 1.1122(8) 0.7993(33) 0.125 Uiso 1 calc R .
C4 C 0.6679(6) 1.2509(6) 0.8576(4) 0.0593(10) Uani 1 d . .
H4A H 0.6553(6) 1.1920(6) 0.9415(4) 0.071 Uiso 1 calc R .
H4B H 0.5643(6) 1.3844(6) 0.8707(4) 0.071 Uiso 1 calc R .
O5 O 0.6271(4) 1.1557(3) 0.7617(2) 0.0493(6) Uani 1 d . .
C6 C 0.5431(7) 1.2741(6) 0.6608(4) 0.0631(11) Uani 1 d . .
H6A H 0.5721(7) 1.1930(6) 0.5824(4) 0.076 Uiso 1 calc R .
H6B H 0.6124(7) 1.3565(6) 0.6370(4) 0.076 Uiso 1 calc R .
C7 C 0.3213(7) 1.3926(7) 0.7003(6) 0.092(2) Uani 1 d . .
H7A H 0.2515(8) 1.3120(7) 0.7237(36) 0.137 Uiso 1 calc R .
H7B H 0.2729(12) 1.4674(40) 0.6280(13) 0.137 Uiso 1 calc R .
H7C H 0.2918(8) 1.4773(37) 0.7757(23) 0.137 Uiso 1 calc R .

loop_
_atom_type_symbol
_atom_type_description
_atom_type_scat_dispersion_real
_atom_type_scat_dispersion_imag
_atom_type_scat_source
C C 0.0033 0.0016 'International Tables Vol C Tables 4.2.6.8 and 6.1.1.4'
H H 0.0000 0.0000 'International Tables Vol C Tables 4.2.6.8 and 6.1.1.4'
B B 0.0013 0.0007 'International Tables Vol C Tables 4.2.6.8 and 6.1.1.4'
Ga Ga 0.2307 1.6083 'International Tables Vol C Tables 4.2.6.8 and 6.1.1.4'
O O 0.0106 0.0060 'International Tables Vol C Tables 4.2.6.8 and 6.1.1.4'

loop_
_geom_angle_atom_site_label_1
_geom_angle_atom_site_label_2
_geom_angle_atom_site_label_3
_geom_angle
_geom_angle_site_symmetry_1
_geom_angle_site_symmetry_3
_geom_angle_publ_flag
H2 Ga1 C2 116.0(12) . . ?
H2 Ga1 C1 111.7(12) . . ?
C2 Ga1 C1 130.4(2) . . ?
H2 Ga1 H1 57.5(17) . . ?
C2 Ga1 H1 100.5(12) . . ?
C1 Ga1 H1 93.6(11) . . ?
H2 Ga1 O5 81.7(10) . . ?
C2 Ga1 O5 99.99(14) . . ?
C1 Ga1 O5 99.40(14) . . ?
H1 Ga1 O5 139.1(8) . . ?
H2 Ga1 B1 27.9(10) . . ?
C2 Ga1 B1 109.2(2) . . ?
C1 Ga1 B1 106.3(2) . . ?
H1 Ga1 B1 29.7(8) . . ?
O5 Ga1 B1 109.58(15) . . ?
H4 B1 H3 113.0(31) . . ?
H4 B1 H1 112.0(30) . . ?
H3 B1 H1 117.6(29) . . ?
H4 B1 H2 104.6(28) . . ?
H3 B1 H2 110.0(27) . . ?
H1 B1 H2 97.8(26) . . ?
H4 B1 Ga1 121.3(22) . . ?
H3 B1 Ga1 122.9(21) . . ?
H1 B1 Ga1 55.9(20) . . ?
H2 B1 Ga1 42.1(17) . . ?
O5 C4 C3 112.4(4) . . ?
C4 O5 C6 113.9(3) . . ?
C4 O5 Ga1 124.9(2) . . ?
C6 O5 Ga1 120.4(2) . . ?
O5 C6 C7 113.1(4) . . ?

loop_
_geom_bond_atom_site_label_1
_geom_bond_atom_site_label_2
_geom_bond_distance
_geom_bond_site_symmetry_2
_geom_bond_publ_flag
Ga1 H2 1.67(3) . ?
Ga1 C2 1.949(4) . ?
Ga1 C1 1.950(4) . ?
Ga1 H1 1.95(4) . ?
Ga1 O5 2.119(2) . ?
Ga1 B1 2.346(5) . ?
B1 H4 1.07(3) . ?
B1 H3 1.07(3) . ?
B1 H1 1.17(3) . ?
B1 H2 1.17(3) . ?
C3 C4 1.478(6) . ?
C4 O5 1.438(4) . ?
O5 C6 1.450(4) . ?
C6 C7 1.472(6) . ?
